data_7061673
loop_
_publ_author_name
'Elmas, Gamze'
'Binici, Arzu'
'Yakut, Mehtap'
'Okumu\,s, Aytu\(g'
'K\?il\?i\,c, Zeynel'
'\,Co\,sut, B\"unyemin'
'H\"okelek, Tuncer'
'\,Cer\,ci, Nebahat Aytuna'
'A\,c\?ik, Leyla'

_publ_section_title
;
 Phosphorus--nitrogen compounds. Part 64. Comparative reactions of spiro
 and ansa (N/O) cyclotetraphosphazenes with bulky (4-fluorobenzyl) N/N and
 N/O donor type bidentate reagents: structure, stereogenic properties and
 cytotoxic activity studies
;
_journal_issue 33
_journal_name_full 'New Journal of Chemistry'
_journal_page_first 16096
_journal_page_last 16113
_journal_paper_doi 10.1039/D2NJ02280J
_journal_volume 46
_journal_year 2022
_chemical_formula_moiety 'C24 H29 Cl4 F Fe N6 O2 P4'
_chemical_formula_sum 'C24 H29 Cl4 F Fe N6 O2 P4'
_chemical_formula_weight 774.06
_space_group_crystal_system triclinic
_space_group_IT_number 2
_space_group_name_Hall '-P 1'
_space_group_name_H-M_alt 'P -1'
_atom_sites_solution_hydrogens geom
_audit_creation_method SHELXL-2018/3
_audit_update_record
;
2022-06-14 deposited with the CCDC.	2022-07-26 downloaded from the CCDC.
;
_cell_angle_alpha 71.075(2)
_cell_angle_beta 88.051(3)
_cell_angle_gamma 85.084(3)
_cell_formula_units_Z 4
_cell_length_a 13.7476(3)
_cell_length_b 15.1011(4)
_cell_length_c 16.5961(4)
_cell_measurement_reflns_used 1255
_cell_measurement_temperature 296(2)
_cell_measurement_theta_max 18.55
_cell_measurement_theta_min 2.26
_cell_volume 3247.11(14)
_computing_cell_refinement '<i>SAINT</i> (Bruker, 2012)'
_computing_data_collection '<i>APEX2</i> (Bruker, 2012)'
_computing_data_reduction <i>SAINT</i>
_computing_molecular_graphics '<i>ORTEP-3</i> for Windows (Farrugia, 2012)'
_computing_publication_material 'WinGX publication routines (Farrugia, 2012) and PLATON (Spek, 2009)'
_computing_structure_refinement 'SHELXL-2018/3 (Sheldrick, 2018)'
_computing_structure_solution 'SHELXS-2018/3 (Sheldrick, 2018)'
_diffrn_ambient_temperature 296(2)
_diffrn_detector_area_resol_mean 8.3333
_diffrn_measured_fraction_theta_full 0.965
_diffrn_measured_fraction_theta_max 0.965
_diffrn_measurement_device_type 'Bruker APEX-II CCD'
_diffrn_measurement_method '\f and \w scans'
_diffrn_radiation_type MoK\a
_diffrn_radiation_wavelength 0.71073
_diffrn_reflns_av_R_equivalents 0.1112
_diffrn_reflns_av_unetI/netI 0.2240
_diffrn_reflns_Laue_measured_fraction_full 0.965
_diffrn_reflns_Laue_measured_fraction_max 0.965
_diffrn_reflns_limit_h_max 16
_diffrn_reflns_limit_h_min -16
_diffrn_reflns_limit_k_max 17
_diffrn_reflns_limit_k_min -11
_diffrn_reflns_limit_l_max 19
_diffrn_reflns_limit_l_min -18
_diffrn_reflns_number 20345
_diffrn_reflns_point_group_measured_fraction_full 0.965
_diffrn_reflns_point_group_measured_fraction_max 0.965
_diffrn_reflns_theta_full 25.027
_diffrn_reflns_theta_max 25.027
_diffrn_reflns_theta_min 1.297
_exptl_absorpt_coefficient_mu 1.031
_exptl_absorpt_correction_T_max 0.940
_exptl_absorpt_correction_T_min 0.870
_exptl_absorpt_correction_type multi-scan
_exptl_absorpt_process_details 'SADABS; Bruker, 2012'
_exptl_crystal_colour yellow
_exptl_crystal_density_diffrn 1.583
_exptl_crystal_density_method 'not measured'
_exptl_crystal_description rod
_exptl_crystal_F_000 1576
_exptl_crystal_size_max 0.361
_exptl_crystal_size_mid 0.109
_exptl_crystal_size_min 0.06
_refine_diff_density_max 0.628
_refine_diff_density_min -0.651
_refine_diff_density_rms 0.101
_refine_ls_extinction_method none
_refine_ls_goodness_of_fit_ref 0.965
_refine_ls_hydrogen_treatment constr
_refine_ls_matrix_type full
_refine_ls_number_parameters 757
_refine_ls_number_reflns 11056
_refine_ls_number_restraints 0
_refine_ls_restrained_S_all 0.965
_refine_ls_R_factor_all 0.1867
_refine_ls_R_factor_gt 0.0786
_refine_ls_shift/su_max 0.000
_refine_ls_shift/su_mean 0.000
_refine_ls_structure_factor_coef Fsqd
_refine_ls_weighting_details 'w=1/[\s^2^(Fo^2^)] where P=(Fo^2^+2Fc^2^)/3'
_refine_ls_weighting_scheme calc
_refine_ls_wR_factor_gt 0.1583
_refine_ls_wR_factor_ref 0.2163
_reflns_Friedel_coverage 0.000
_reflns_number_gt 4832
_reflns_number_total 11056
_reflns_threshold_expression 'I > 2\s(I)'
_cod_data_source_file d2nj02280j2.cif
_cod_data_source_block shelx
_cod_depositor_comments 'Adding full bibliography for 7061673--7061674.cif.'
_cod_database_code 7061673
_shelx_shelxl_version_number 2018/3
_shelx_space_group_comment
;
The symmetry employed for this shelxl refinement is uniquely defined
by the following loop, which should always be used as a source of
symmetry information in preference to the above space-group names.
They are only intended as comments.
;

loop_
_space_group_symop_operation_xyz
'x, y, z'
'-x, -y, -z'

loop_
_atom_site_label
_atom_site_type_symbol
_atom_site_fract_x
_atom_site_fract_y
_atom_site_fract_z
_atom_site_U_iso_or_equiv
_atom_site_adp_type
_atom_site_occupancy
_atom_site_site_symmetry_order
_atom_site_calc_flag
_atom_site_refinement_flags_posn
_atom_site_refinement_flags_adp
_atom_site_refinement_flags_occupancy
_atom_site_disorder_assembly
_atom_site_disorder_group
Fe1 Fe 0.07113(11) 0.18569(9) 0.43355(9) 0.0645(5) Uani 1 1 d . . . . .
Fe2 Fe 0.53771(9) 0.79363(8) 0.05934(7) 0.0449(4) Uani 1 1 d . . . . .
P1 P -0.35340(17) 0.36602(16) 0.18987(14) 0.0463(6) Uani 1 1 d . . . . .
P3 P -0.42345(17) 0.28889(15) 0.44125(14) 0.0433(6) Uani 1 1 d . . . . .
P2 P -0.47792(18) 0.23660(17) 0.29710(16) 0.0519(7) Uani 1 1 d . . . . .
P4 P -0.29052(16) 0.40583(15) 0.33155(14) 0.0417(6) Uani 1 1 d . . . . .
P8 P 0.21100(16) 0.56716(14) 0.17448(14) 0.0400(6) Uani 1 1 d . . . . .
P7 P 0.05533(16) 0.68820(15) 0.07492(14) 0.0443(6) Uani 1 1 d . . . . .
P6 P -0.01544(17) 0.72234(18) 0.22966(16) 0.0572(7) Uani 1 1 d . . . . .
P5 P 0.13875(18) 0.59809(16) 0.32322(15) 0.0495(6) Uani 1 1 d . . . . .
Cl4 Cl -0.31377(18) 0.52801(15) 0.35988(15) 0.0604(7) Uani 1 1 d . . . . .
Cl1 Cl -0.4319(2) 0.44517(18) 0.08750(15) 0.0810(9) Uani 1 1 d . . . . .
Cl2 Cl -0.4568(2) 0.09734(18) 0.3380(2) 0.1024(11) Uani 1 1 d . . . . .
Cl3 Cl -0.61003(19) 0.2576(2) 0.24459(17) 0.0814(9) Uani 1 1 d . . . . .
Cl8 Cl 0.21807(18) 0.44702(15) 0.14186(15) 0.0646(7) Uani 1 1 d . . . . .
Cl6 Cl -0.0313(2) 0.86197(18) 0.20080(19) 0.0890(10) Uani 1 1 d . . . . .
Cl7 Cl -0.1403(2) 0.6870(2) 0.29189(19) 0.1037(11) Uani 1 1 d . . . . .
Cl5 Cl 0.0847(2) 0.5107(2) 0.43043(16) 0.0859(9) Uani 1 1 d . . . . .
O1 O -0.2536(4) 0.3422(4) 0.1515(3) 0.0519(16) Uani 1 1 d . . . . .
O2 O -0.4862(5) 0.3603(4) 0.4768(4) 0.0612(17) Uani 1 1 d . . . . .
O3 O 0.2329(4) 0.6283(4) 0.3543(3) 0.0535(16) Uani 1 1 d . . . . .
O4 O 0.0049(4) 0.6282(4) 0.0284(3) 0.0522(16) Uani 1 1 d . . . . .
N1 N -0.3987(5) 0.2690(4) 0.2271(4) 0.0505(19) Uani 1 1 d . . . . .
N2 N -0.4918(5) 0.2754(6) 0.3727(4) 0.066(2) Uani 1 1 d . . . . .
N3 N -0.3200(5) 0.3252(4) 0.4116(4) 0.0474(19) Uani 1 1 d . . . . .
N4 N -0.3492(5) 0.4321(4) 0.2450(4) 0.0403(17) Uani 1 1 d . . . . .
N5 N -0.1737(5) 0.3890(4) 0.3148(4) 0.0439(18) Uani 1 1 d . . . . .
N6 N -0.4102(5) 0.1958(5) 0.5252(4) 0.057(2) Uani 1 1 d . . . . .
N9 N 0.1634(4) 0.6473(4) 0.0972(4) 0.0433(17) Uani 1 1 d . . . . .
N8 N -0.0175(5) 0.6921(5) 0.1500(4) 0.058(2) Uani 1 1 d . . . . .
N7 N 0.0710(5) 0.6908(5) 0.2950(4) 0.058(2) Uani 1 1 d . . . . .
N10 N 0.1596(5) 0.5353(4) 0.2650(4) 0.0438(18) Uani 1 1 d . . . . .
N11 N 0.3224(5) 0.5910(4) 0.1836(4) 0.0422(18) Uani 1 1 d . . . . .
N12 N 0.0604(5) 0.7901(5) 0.0005(4) 0.055(2) Uani 1 1 d . . . . .
F1 F -0.1920(5) 0.0033(4) 0.8644(4) 0.106(2) Uani 1 1 d . . . . .
F2 F 0.3221(6) 1.0604(5) -0.2792(5) 0.129(3) Uani 1 1 d . . . . .
C1 C -0.1882(7) 0.4150(7) 0.1108(5) 0.065(3) Uani 1 1 d . . . . .
H1A H -0.225359 0.475672 0.094355 0.078 Uiso 1 1 calc R U . . .
H1B H -0.161227 0.405023 0.059407 0.078 Uiso 1 1 calc R U . . .
C2 C -0.1059(7) 0.4165(6) 0.1678(5) 0.058(3) Uani 1 1 d . . . . .
H2A H -0.077589 0.352527 0.192388 0.070 Uiso 1 1 calc R U . . .
H2B H -0.055938 0.452353 0.132284 0.070 Uiso 1 1 calc R U . . .
C3 C -0.1291(7) 0.4557(6) 0.2392(5) 0.053(2) Uani 1 1 d . . . . .
H3A H -0.069408 0.474256 0.256452 0.064 Uiso 1 1 calc R U . . .
H3B H -0.173424 0.511632 0.218451 0.064 Uiso 1 1 calc R U . . .
C4 C -0.1066(6) 0.3421(6) 0.3859(5) 0.059(3) Uani 1 1 d . . . . .
H4A H -0.142816 0.304819 0.434484 0.070 Uiso 1 1 calc R U . . .
H4B H -0.075797 0.388807 0.402646 0.070 Uiso 1 1 calc R U . . .
C5 C -0.0303(6) 0.2802(6) 0.3595(5) 0.049(2) Uani 1 1 d . . . . .
C6 C 0.0658(6) 0.3006(6) 0.3289(6) 0.063(3) Uani 1 1 d . . . . .
H6 H 0.094350 0.356005 0.323037 0.076 Uiso 1 1 calc R U . . .
C7 C 0.1104(8) 0.2233(7) 0.3089(6) 0.074(3) Uani 1 1 d . . . . .
H7 H 0.173008 0.219191 0.286605 0.089 Uiso 1 1 calc R U . . .
C8 C 0.0442(9) 0.1526(7) 0.3282(6) 0.071(3) Uani 1 1 d . . . . .
H8 H 0.056444 0.093589 0.322003 0.085 Uiso 1 1 calc R U . . .
C9 C -0.0428(7) 0.1861(6) 0.3582(6) 0.061(3) Uani 1 1 d . . . . .
H9 H -0.098692 0.153920 0.374499 0.073 Uiso 1 1 calc R U . . .
C10 C 0.0556(14) 0.1908(14) 0.5531(8) 0.114(6) Uani 1 1 d . . . . .
H10 H 0.009416 0.227991 0.572494 0.137 Uiso 1 1 calc R U . . .
C11 C 0.1485(15) 0.2152(11) 0.5202(9) 0.118(5) Uani 1 1 d . . . . .
H11 H 0.174668 0.272458 0.511181 0.141 Uiso 1 1 calc R U . . .
C12 C 0.1936(13) 0.1373(16) 0.5040(11) 0.139(7) Uani 1 1 d . . . . .
H12 H 0.257387 0.132343 0.484404 0.166 Uiso 1 1 calc R U . . .
C13 C 0.1302(19) 0.0692(13) 0.5211(11) 0.136(7) Uani 1 1 d . . . . .
H13 H 0.142725 0.010859 0.513510 0.163 Uiso 1 1 calc R U . . .
C14 C 0.0455(13) 0.1003(15) 0.5511(8) 0.111(5) Uani 1 1 d . . . . .
H14 H -0.009686 0.067114 0.567477 0.133 Uiso 1 1 calc R U . . .
C15 C -0.5783(9) 0.3281(7) 0.5187(7) 0.086(4) Uani 1 1 d . . . . .
H15A H -0.619144 0.312709 0.479337 0.104 Uiso 1 1 calc R U . . .
H15B H -0.613166 0.377435 0.536262 0.104 Uiso 1 1 calc R U . . .
C16 C -0.5568(8) 0.2440(8) 0.5940(6) 0.081(3) Uani 1 1 d . . . . .
H16A H -0.617734 0.222573 0.621543 0.098 Uiso 1 1 calc R U . . .
H16B H -0.519171 0.261252 0.634224 0.098 Uiso 1 1 calc R U . . .
C17 C -0.5015(7) 0.1655(7) 0.5721(6) 0.074(3) Uani 1 1 d . . . . .
H17A H -0.485808 0.114086 0.624040 0.089 Uiso 1 1 calc R U . . .
H17B H -0.542040 0.142763 0.537494 0.089 Uiso 1 1 calc R U . . .
C18 C -0.3317(7) 0.1221(6) 0.5302(5) 0.061(3) Uani 1 1 d . . . . .
H18A H -0.280595 0.146746 0.489304 0.073 Uiso 1 1 calc R U . . .
H18B H -0.356963 0.070357 0.516979 0.073 Uiso 1 1 calc R U . . .
C19 C -0.2908(6) 0.0880(6) 0.6201(6) 0.052(2) Uani 1 1 d . . . . .
C20 C -0.2473(8) 0.1485(7) 0.6513(7) 0.083(3) Uani 1 1 d . . . . .
H20 H -0.239502 0.209582 0.616371 0.100 Uiso 1 1 calc R U . . .
C21 C -0.2155(9) 0.1190(8) 0.7337(7) 0.091(4) Uani 1 1 d . . . . .
H21 H -0.187670 0.160372 0.755481 0.109 Uiso 1 1 calc R U . . .
C22 C -0.2246(7) 0.0305(7) 0.7825(6) 0.058(3) Uani 1 1 d . . . . .
C23 C -0.2666(8) -0.0323(7) 0.7542(6) 0.076(3) Uani 1 1 d . . . . .
H23 H -0.272727 -0.093598 0.789366 0.091 Uiso 1 1 calc R U . . .
C24 C -0.2993(7) -0.0018(6) 0.6724(6) 0.065(3) Uani 1 1 d . . . . .
H24 H -0.328180 -0.043435 0.651563 0.078 Uiso 1 1 calc R U . . .
C25 C 0.3149(7) 0.5607(6) 0.3897(5) 0.066(3) Uani 1 1 d . . . . .
H25A H 0.292887 0.497826 0.407138 0.079 Uiso 1 1 calc R U . . .
H25B H 0.337979 0.571572 0.440030 0.079 Uiso 1 1 calc R U . . .
C26 C 0.3975(7) 0.5666(6) 0.3278(5) 0.055(2) Uani 1 1 d . . . . .
H26A H 0.455248 0.533316 0.358897 0.065 Uiso 1 1 calc R U . . .
H26B H 0.410762 0.632014 0.302687 0.065 Uiso 1 1 calc R U . . .
C27 C 0.3810(6) 0.5271(6) 0.2558(5) 0.057(3) Uani 1 1 d . . . . .
H27A H 0.444138 0.511014 0.234077 0.068 Uiso 1 1 calc R U . . .
H27B H 0.348661 0.469474 0.279295 0.068 Uiso 1 1 calc R U . . .
C28 C 0.3792(6) 0.6438(5) 0.1095(5) 0.043(2) Uani 1 1 d . . . . .
H28A H 0.335297 0.682364 0.065034 0.052 Uiso 1 1 calc R U . . .
H28B H 0.418482 0.600308 0.087266 0.052 Uiso 1 1 calc R U . . .
C29 C 0.4439(6) 0.7044(6) 0.1348(5) 0.044(2) Uani 1 1 d . . . . .
C30 C 0.4184(7) 0.7973(6) 0.1345(5) 0.053(2) Uani 1 1 d . . . . .
H30 H 0.358933 0.831691 0.117384 0.063 Uiso 1 1 calc R U . . .
C31 C 0.4994(8) 0.8286(6) 0.1649(5) 0.060(3) Uani 1 1 d . . . . .
H31 H 0.502480 0.887259 0.171221 0.072 Uiso 1 1 calc R U . . .
C32 C 0.5743(7) 0.7560(6) 0.1840(5) 0.054(2) Uani 1 1 d . . . . .
H32 H 0.635510 0.758218 0.205074 0.064 Uiso 1 1 calc R U . . .
C33 C 0.5409(6) 0.6797(6) 0.1657(5) 0.052(2) Uani 1 1 d . . . . .
H33 H 0.576250 0.622460 0.172597 0.062 Uiso 1 1 calc R U . . .
C34 C 0.6208(10) 0.7564(8) -0.0289(6) 0.079(3) Uani 1 1 d . . . . .
H34 H 0.652220 0.697296 -0.021472 0.095 Uiso 1 1 calc R U . . .
C35 C 0.6589(8) 0.8306(9) -0.0119(6) 0.077(3) Uani 1 1 d . . . . .
H35 H 0.721293 0.830215 0.008189 0.092 Uiso 1 1 calc R U . . .
C36 C 0.5874(8) 0.9061(7) -0.0301(6) 0.068(3) Uani 1 1 d . . . . .
H36 H 0.593518 0.963657 -0.022377 0.082 Uiso 1 1 calc R U . . .
C37 C 0.5074(8) 0.8807(8) -0.0611(5) 0.072(3) Uani 1 1 d . . . . .
H37 H 0.450309 0.918684 -0.079885 0.087 Uiso 1 1 calc R U . . .
C38 C 0.5261(10) 0.7876(9) -0.0595(6) 0.086(4) Uani 1 1 d . . . . .
H38 H 0.483079 0.752490 -0.076029 0.103 Uiso 1 1 calc R U . . .
C39 C -0.0855(7) 0.6689(8) -0.0133(7) 0.077(3) Uani 1 1 d . . . . .
H39A H -0.133425 0.676311 0.028725 0.092 Uiso 1 1 calc R U . . .
H39B H -0.109471 0.626836 -0.040178 0.092 Uiso 1 1 calc R U . . .
C40 C -0.0744(8) 0.7614(9) -0.0785(6) 0.090(4) Uani 1 1 d . . . . .
H40A H -0.137446 0.787282 -0.103871 0.108 Uiso 1 1 calc R U . . .
H40B H -0.030928 0.753158 -0.123280 0.108 Uiso 1 1 calc R U . . .
C41 C -0.0344(6) 0.8293(6) -0.0419(6) 0.068(3) Uani 1 1 d . . . . .
H41A H -0.025458 0.887922 -0.086933 0.081 Uiso 1 1 calc R U . . .
H41B H -0.080560 0.842386 -0.000844 0.081 Uiso 1 1 calc R U . . .
C42 C 0.1234(8) 0.8576(6) 0.0123(7) 0.072(3) Uani 1 1 d . . . . .
H42A H 0.171138 0.824658 0.055691 0.086 Uiso 1 1 calc R U . . .
H42B H 0.084136 0.902381 0.032882 0.086 Uiso 1 1 calc R U . . .
C43 C 0.1758(7) 0.9098(6) -0.0669(7) 0.060(3) Uani 1 1 d . . . . .
C44 C 0.1871(9) 0.8801(8) -0.1369(9) 0.101(4) Uani 1 1 d . . . . .
H44 H 0.161671 0.824715 -0.136254 0.121 Uiso 1 1 calc R U . . .
C45 C 0.2360(11) 0.9324(10) -0.2081(9) 0.119(5) Uani 1 1 d . . . . .
H45 H 0.241979 0.913506 -0.256249 0.143 Uiso 1 1 calc R U . . .
C46 C 0.2755(8) 1.0117(9) -0.2074(9) 0.087(4) Uani 1 1 d . . . . .
C47 C 0.2656(8) 1.0427(8) -0.1393(8) 0.082(3) Uani 1 1 d . . . . .
H47 H 0.291304 1.097972 -0.140043 0.099 Uiso 1 1 calc R U . . .
C48 C 0.2167(7) 0.9900(7) -0.0696(7) 0.066(3) Uani 1 1 d . . . . .
H48 H 0.210947 1.009674 -0.021875 0.079 Uiso 1 1 calc R U . . .

loop_
_atom_site_aniso_label
_atom_site_aniso_U_11
_atom_site_aniso_U_22
_atom_site_aniso_U_33
_atom_site_aniso_U_23
_atom_site_aniso_U_13
_atom_site_aniso_U_12
Fe1 0.0638(10) 0.0630(9) 0.0604(10) -0.0122(8) -0.0058(8) 0.0001(7)
Fe2 0.0436(8) 0.0505(8) 0.0377(8) -0.0083(6) 0.0067(6) -0.0146(6)
P1 0.0524(16) 0.0507(15) 0.0331(13) -0.0112(12) 0.0035(12) 0.0000(12)
P3 0.0439(15) 0.0488(14) 0.0323(13) -0.0060(11) 0.0028(12) -0.0056(11)
P2 0.0449(15) 0.0642(16) 0.0488(16) -0.0191(13) 0.0038(13) -0.0153(12)
P4 0.0456(14) 0.0404(13) 0.0352(14) -0.0067(11) 0.0038(12) -0.0059(11)
P8 0.0408(14) 0.0394(12) 0.0388(14) -0.0102(11) 0.0067(11) -0.0108(10)
P7 0.0392(14) 0.0511(14) 0.0418(14) -0.0126(12) 0.0007(12) -0.0089(11)
P6 0.0392(15) 0.0782(18) 0.0605(18) -0.0308(15) 0.0078(13) -0.0086(13)
P5 0.0553(16) 0.0560(15) 0.0377(14) -0.0131(12) 0.0079(12) -0.0174(12)
Cl4 0.0728(17) 0.0571(14) 0.0594(16) -0.0300(13) 0.0130(13) -0.0108(12)
Cl1 0.102(2) 0.0899(19) 0.0464(15) -0.0210(14) -0.0212(15) 0.0233(17)
Cl2 0.097(2) 0.0588(17) 0.140(3) -0.0175(18) 0.025(2) -0.0160(16)
Cl3 0.0555(17) 0.125(2) 0.0737(19) -0.0443(18) -0.0099(15) -0.0108(16)
Cl8 0.0789(18) 0.0575(15) 0.0668(17) -0.0309(13) 0.0012(14) -0.0140(13)
Cl6 0.078(2) 0.0780(19) 0.114(2) -0.0390(18) -0.0083(18) 0.0133(16)
Cl7 0.063(2) 0.175(3) 0.104(2) -0.083(2) 0.0446(18) -0.048(2)
Cl5 0.103(2) 0.101(2) 0.0491(16) -0.0131(15) 0.0324(16) -0.0424(17)
O1 0.055(4) 0.052(4) 0.049(4) -0.019(3) 0.022(3) -0.005(3)
O2 0.064(5) 0.051(4) 0.063(4) -0.014(3) 0.025(4) -0.010(3)
O3 0.055(4) 0.063(4) 0.045(4) -0.017(3) -0.005(3) -0.013(3)
O4 0.037(4) 0.073(4) 0.056(4) -0.032(3) 0.001(3) -0.015(3)
N1 0.061(5) 0.044(4) 0.049(5) -0.017(4) 0.023(4) -0.021(4)
N2 0.046(5) 0.120(7) 0.047(5) -0.040(5) 0.010(4) -0.034(5)
N3 0.042(4) 0.055(4) 0.034(4) 0.002(4) -0.002(4) -0.008(3)
N4 0.049(4) 0.042(4) 0.026(4) -0.006(3) 0.005(3) 0.000(3)
N5 0.045(5) 0.042(4) 0.037(4) -0.004(3) 0.003(4) -0.003(3)
N6 0.055(5) 0.049(4) 0.048(5) 0.009(4) 0.002(4) -0.009(4)
N9 0.032(4) 0.042(4) 0.043(4) 0.004(3) 0.002(3) -0.010(3)
N8 0.044(5) 0.095(6) 0.047(5) -0.039(4) -0.001(4) -0.002(4)
N7 0.056(5) 0.076(5) 0.052(5) -0.032(4) -0.007(4) -0.006(4)
N10 0.056(5) 0.044(4) 0.034(4) -0.013(3) 0.007(4) -0.019(3)
N11 0.033(4) 0.043(4) 0.042(4) 0.000(3) -0.005(4) -0.010(3)
N12 0.039(4) 0.056(5) 0.056(5) 0.002(4) -0.008(4) -0.010(4)
F1 0.118(6) 0.118(5) 0.074(4) -0.015(4) -0.030(4) -0.023(4)
F2 0.144(7) 0.097(5) 0.133(6) -0.019(5) 0.076(6) -0.047(5)
C1 0.074(8) 0.076(7) 0.040(6) -0.013(5) 0.025(6) -0.015(6)
C2 0.064(7) 0.056(6) 0.048(6) -0.009(5) 0.016(5) -0.005(5)
C3 0.056(6) 0.050(6) 0.051(6) -0.009(5) -0.001(5) -0.014(5)
C4 0.048(6) 0.068(6) 0.061(6) -0.024(5) -0.015(5) 0.004(5)
C5 0.047(6) 0.046(5) 0.051(6) -0.010(5) 0.005(5) -0.008(4)
C6 0.037(6) 0.062(6) 0.082(8) -0.010(6) 0.014(5) -0.009(5)
C7 0.065(8) 0.077(8) 0.066(7) -0.009(6) 0.010(6) 0.010(7)
C8 0.092(9) 0.056(7) 0.057(7) -0.013(6) 0.001(6) 0.009(6)
C9 0.045(6) 0.064(7) 0.067(7) -0.006(5) -0.007(5) -0.018(5)
C10 0.122(15) 0.146(16) 0.075(10) -0.043(10) -0.021(10) 0.030(12)
C11 0.121(14) 0.136(14) 0.098(11) -0.039(10) -0.049(11) 0.005(13)
C12 0.110(14) 0.156(16) 0.152(16) -0.065(15) -0.055(12) 0.058(14)
C13 0.18(2) 0.102(13) 0.097(13) -0.004(11) -0.058(15) 0.043(14)
C14 0.109(14) 0.141(15) 0.054(8) 0.013(9) 0.001(9) -0.033(12)
C15 0.103(10) 0.071(7) 0.070(8) -0.008(6) 0.030(7) 0.005(7)
C16 0.070(8) 0.117(10) 0.043(7) -0.004(7) 0.021(6) -0.019(7)
C17 0.050(7) 0.074(7) 0.065(7) 0.023(6) 0.014(6) -0.016(5)
C18 0.073(7) 0.049(6) 0.056(6) -0.014(5) -0.004(6) 0.005(5)
C19 0.051(6) 0.048(6) 0.053(6) -0.011(5) 0.006(5) -0.012(5)
C20 0.092(9) 0.060(7) 0.086(9) -0.001(6) -0.015(7) -0.033(6)
C21 0.117(11) 0.071(8) 0.089(9) -0.023(7) -0.029(8) -0.029(7)
C22 0.050(6) 0.075(7) 0.040(6) -0.001(6) -0.007(5) -0.019(5)
C23 0.117(10) 0.054(6) 0.049(7) -0.003(5) -0.027(7) -0.006(6)
C24 0.080(8) 0.046(6) 0.063(7) -0.004(5) -0.021(6) -0.009(5)
C25 0.072(7) 0.082(7) 0.038(6) -0.012(5) -0.016(6) -0.001(6)
C26 0.060(7) 0.064(6) 0.033(5) -0.008(5) 0.005(5) -0.009(5)
C27 0.043(6) 0.054(6) 0.062(7) -0.003(5) 0.008(5) -0.010(4)
C28 0.044(6) 0.045(5) 0.029(5) 0.003(4) 0.006(4) -0.007(4)
C29 0.038(5) 0.055(6) 0.034(5) -0.003(4) 0.010(4) -0.021(4)
C30 0.045(6) 0.058(6) 0.050(6) -0.008(5) 0.013(5) -0.015(5)
C31 0.077(8) 0.062(6) 0.046(6) -0.020(5) 0.019(6) -0.023(6)
C32 0.049(6) 0.068(6) 0.035(5) 0.003(5) 0.009(5) -0.039(5)
C33 0.046(6) 0.057(6) 0.047(6) -0.007(5) 0.004(5) -0.019(5)
C34 0.104(10) 0.084(8) 0.057(7) -0.035(7) 0.035(7) -0.019(8)
C35 0.056(7) 0.118(10) 0.061(7) -0.030(7) 0.022(6) -0.042(7)
C36 0.084(8) 0.057(6) 0.058(7) -0.006(5) 0.002(6) -0.032(6)
C37 0.076(8) 0.093(9) 0.031(6) 0.004(6) 0.000(6) -0.013(7)
C38 0.109(11) 0.113(10) 0.048(7) -0.034(7) 0.021(7) -0.055(8)
C39 0.038(6) 0.128(10) 0.076(8) -0.048(8) -0.015(6) -0.011(6)
C40 0.057(7) 0.157(12) 0.054(7) -0.037(8) -0.020(6) 0.016(8)
C41 0.041(6) 0.073(7) 0.070(7) 0.003(6) -0.003(6) -0.002(5)
C42 0.079(8) 0.057(6) 0.080(8) -0.020(6) 0.012(7) -0.017(6)
C43 0.054(7) 0.039(6) 0.073(8) 0.001(6) 0.002(6) -0.001(5)
C44 0.119(12) 0.072(8) 0.116(11) -0.035(8) 0.061(9) -0.041(7)
C45 0.142(14) 0.123(12) 0.113(12) -0.061(10) 0.081(10) -0.061(10)
C46 0.054(8) 0.083(9) 0.104(11) -0.004(9) 0.029(8) -0.020(6)
C47 0.068(8) 0.076(8) 0.102(10) -0.024(8) 0.011(8) -0.024(6)
C48 0.063(7) 0.053(6) 0.073(8) -0.002(6) 0.013(6) -0.029(5)

loop_
_atom_type_symbol
_atom_type_description
_atom_type_scat_dispersion_real
_atom_type_scat_dispersion_imag
_atom_type_scat_source
C C 0.0033 0.0016 'International Tables Vol C Tables 4.2.6.8 and 6.1.1.4'
H H 0.0000 0.0000 'International Tables Vol C Tables 4.2.6.8 and 6.1.1.4'
N N 0.0061 0.0033 'International Tables Vol C Tables 4.2.6.8 and 6.1.1.4'
O O 0.0106 0.0060 'International Tables Vol C Tables 4.2.6.8 and 6.1.1.4'
Fe Fe 0.3463 0.8444 'International Tables Vol C Tables 4.2.6.8 and 6.1.1.4'
P P 0.1023 0.0942 'International Tables Vol C Tables 4.2.6.8 and 6.1.1.4'
Cl Cl 0.1484 0.1585 'International Tables Vol C Tables 4.2.6.8 and 6.1.1.4'
F F 0.0171 0.0103 'International Tables Vol C Tables 4.2.6.8 and 6.1.1.4'

loop_
_geom_angle_atom_site_label_1
_geom_angle_atom_site_label_2
_geom_angle_atom_site_label_3
_geom_angle
_geom_angle_site_symmetry_1
_geom_angle_site_symmetry_3
_geom_angle_publ_flag
C14 Fe1 C11 68.6(6) . . ?
C14 Fe1 C13 39.6(6) . . ?
C11 Fe1 C13 67.8(7) . . ?
C14 Fe1 C10 40.8(5) . . ?
C11 Fe1 C10 40.9(5) . . ?
C13 Fe1 C10 67.4(6) . . ?
C14 Fe1 C6 160.8(7) . . ?
C11 Fe1 C6 106.7(5) . . ?
C13 Fe1 C6 157.5(9) . . ?
C10 Fe1 C6 123.6(6) . . ?
C14 Fe1 C8 122.5(7) . . ?
C11 Fe1 C8 158.4(7) . . ?
C13 Fe1 C8 107.8(6) . . ?
C10 Fe1 C8 159.0(8) . . ?
C6 Fe1 C8 68.9(4) . . ?
C14 Fe1 C12 66.5(7) . . ?
C11 Fe1 C12 40.1(5) . . ?
C13 Fe1 C12 39.4(6) . . ?
C10 Fe1 C12 67.0(6) . . ?
C6 Fe1 C12 122.6(8) . . ?
C8 Fe1 C12 123.2(6) . . ?
C14 Fe1 C7 157.8(8) . . ?
C11 Fe1 C7 122.2(7) . . ?
C13 Fe1 C7 122.5(7) . . ?
C10 Fe1 C7 159.3(8) . . ?
C6 Fe1 C7 40.6(3) . . ?
C8 Fe1 C7 40.8(4) . . ?
C12 Fe1 C7 108.0(6) . . ?
C14 Fe1 C5 124.4(6) . . ?
C11 Fe1 C5 122.2(5) . . ?
C13 Fe1 C5 160.3(9) . . ?
C10 Fe1 C5 108.0(4) . . ?
C6 Fe1 C5 41.1(3) . . ?
C8 Fe1 C5 69.3(3) . . ?
C12 Fe1 C5 158.4(7) . . ?
C7 Fe1 C5 68.8(4) . . ?
C14 Fe1 C9 108.4(5) . . ?
C11 Fe1 C9 159.8(6) . . ?
C13 Fe1 C9 123.5(7) . . ?
C10 Fe1 C9 123.8(6) . . ?
C6 Fe1 C9 69.3(4) . . ?
C8 Fe1 C9 40.3(4) . . ?
C12 Fe1 C9 158.6(7) . . ?
C7 Fe1 C9 68.4(4) . . ?
C5 Fe1 C9 41.8(3) . . ?
C36 Fe2 C38 67.5(4) . . ?
C36 Fe2 C34 68.2(4) . . ?
C38 Fe2 C34 40.6(4) . . ?
C36 Fe2 C35 40.6(4) . . ?
C38 Fe2 C35 67.4(4) . . ?
C34 Fe2 C35 40.2(4) . . ?
C36 Fe2 C33 157.6(4) . . ?
C38 Fe2 C33 123.8(4) . . ?
C34 Fe2 C33 106.7(4) . . ?
C35 Fe2 C33 121.5(4) . . ?
C36 Fe2 C32 122.9(4) . . ?
C38 Fe2 C32 160.2(5) . . ?
C34 Fe2 C32 123.6(5) . . ?
C35 Fe2 C32 108.4(4) . . ?
C33 Fe2 C32 40.4(3) . . ?
C36 Fe2 C31 109.0(4) . . ?
C38 Fe2 C31 157.8(5) . . ?
C34 Fe2 C31 160.6(5) . . ?
C35 Fe2 C31 125.3(4) . . ?
C33 Fe2 C31 68.0(3) . . ?
C32 Fe2 C31 40.4(3) . . ?
C36 Fe2 C29 160.6(4) . . ?
C38 Fe2 C29 107.1(4) . . ?
C34 Fe2 C29 120.7(4) . . ?
C35 Fe2 C29 156.5(4) . . ?
C33 Fe2 C29 41.0(3) . . ?
C32 Fe2 C29 68.6(3) . . ?
C31 Fe2 C29 68.5(4) . . ?
C36 Fe2 C30 124.9(4) . . ?
C38 Fe2 C30 121.8(5) . . ?
C34 Fe2 C30 156.6(5) . . ?
C35 Fe2 C30 161.8(4) . . ?
C33 Fe2 C30 68.4(3) . . ?
C32 Fe2 C30 68.4(4) . . ?
C31 Fe2 C30 40.8(3) . . ?
C29 Fe2 C30 40.7(3) . . ?
C36 Fe2 C37 39.3(4) . . ?
C38 Fe2 C37 40.4(4) . . ?
C34 Fe2 C37 68.0(4) . . ?
C35 Fe2 C37 67.0(4) . . ?
C33 Fe2 C37 161.0(4) . . ?
C32 Fe2 C37 157.7(4) . . ?
C31 Fe2 C37 123.0(4) . . ?
C29 Fe2 C37 124.6(4) . . ?
C30 Fe2 C37 108.7(4) . . ?
O1 P1 N4 114.8(4) . . ?
O1 P1 N1 104.2(3) . . ?
N4 P1 N1 120.6(4) . . ?
O1 P1 Cl1 104.0(2) . . ?
N4 P1 Cl1 103.6(2) . . ?
N1 P1 Cl1 108.4(3) . . ?
O2 P3 N2 103.5(4) . . ?
O2 P3 N3 110.3(4) . . ?
N2 P3 N3 118.1(4) . . ?
O2 P3 N6 102.4(4) . . ?
N2 P3 N6 112.6(4) . . ?
N3 P3 N6 108.7(4) . . ?
N2 P2 N1 122.8(4) . . ?
N2 P2 Cl2 111.1(3) . . ?
N1 P2 Cl2 104.4(3) . . ?
N2 P2 Cl3 104.3(3) . . ?
N1 P2 Cl3 110.3(3) . . ?
Cl2 P2 Cl3 102.20(17) . . ?
N3 P4 N4 121.0(4) . . ?
N3 P4 N5 108.2(3) . . ?
N4 P4 N5 110.6(4) . . ?
N3 P4 Cl4 107.1(3) . . ?
N4 P4 Cl4 101.0(2) . . ?
N5 P4 Cl4 108.0(3) . . ?
N9 P8 N10 121.8(3) . . ?
N9 P8 N11 107.9(3) . . ?
N10 P8 N11 110.2(3) . . ?
N9 P8 Cl8 106.4(3) . . ?
N10 P8 Cl8 102.2(3) . . ?
N11 P8 Cl8 107.5(2) . . ?
N9 P7 O4 109.7(3) . . ?
N9 P7 N8 118.7(3) . . ?
O4 P7 N8 104.6(4) . . ?
N9 P7 N12 106.8(4) . . ?
O4 P7 N12 103.0(3) . . ?
N8 P7 N12 112.9(4) . . ?
N8 P6 N7 122.8(3) . . ?
N8 P6 Cl7 106.2(3) . . ?
N7 P6 Cl7 109.0(3) . . ?
N8 P6 Cl6 111.9(3) . . ?
N7 P6 Cl6 104.2(3) . . ?
Cl7 P6 Cl6 100.63(16) . . ?
N7 P5 N10 122.2(3) . . ?
N7 P5 O3 103.3(3) . . ?
N10 P5 O3 114.0(4) . . ?
N7 P5 Cl5 108.9(3) . . ?
N10 P5 Cl5 103.8(3) . . ?
O3 P5 Cl5 103.2(3) . . ?
C1 O1 P1 121.1(5) . . ?
C15 O2 P3 115.7(6) . . ?
C25 O3 P5 121.5(5) . . ?
C39 O4 P7 116.1(5) . . ?
P2 N1 P1 130.3(4) . . ?
P2 N2 P3 135.7(5) . . ?
P4 N3 P3 129.8(4) . . ?
P1 N4 P4 124.5(4) . . ?
C4 N5 C3 115.1(7) . . ?
C4 N5 P4 121.0(6) . . ?
C3 N5 P4 118.2(5) . . ?
C18 N6 C17 116.6(7) . . ?
C18 N6 P3 121.3(6) . . ?
C17 N6 P3 115.2(5) . . ?
P8 N9 P7 133.1(5) . . ?
P6 N8 P7 136.8(5) . . ?
P5 N7 P6 130.5(4) . . ?
P5 N10 P8 125.2(4) . . ?
C28 N11 C27 115.2(6) . . ?
C28 N11 P8 121.8(5) . . ?
C27 N11 P8 117.8(6) . . ?
C42 N12 C41 116.2(7) . . ?
C42 N12 P7 119.2(6) . . ?
C41 N12 P7 113.9(6) . . ?
O1 C1 C2 112.7(7) . . ?
O1 C1 H1A 109.0 . . ?
C2 C1 H1A 109.0 . . ?
O1 C1 H1B 109.0 . . ?
C2 C1 H1B 109.0 . . ?
H1A C1 H1B 107.8 . . ?
C3 C2 C1 117.8(8) . . ?
C3 C2 H2A 107.9 . . ?
C1 C2 H2A 107.9 . . ?
C3 C2 H2B 107.9 . . ?
C1 C2 H2B 107.9 . . ?
H2A C2 H2B 107.2 . . ?
N5 C3 C2 113.8(7) . . ?
N5 C3 H3A 108.8 . . ?
C2 C3 H3A 108.8 . . ?
N5 C3 H3B 108.8 . . ?
C2 C3 H3B 108.8 . . ?
H3A C3 H3B 107.7 . . ?
N5 C4 C5 109.8(7) . . ?
N5 C4 H4A 109.7 . . ?
C5 C4 H4A 109.7 . . ?
N5 C4 H4B 109.7 . . ?
C5 C4 H4B 109.7 . . ?
H4A C4 H4B 108.2 . . ?
C6 C5 C9 106.4(7) . . ?
C6 C5 C4 128.3(8) . . ?
C9 C5 C4 125.3(9) . . ?
C6 C5 Fe1 68.8(5) . . ?
C9 C5 Fe1 69.2(4) . . ?
C4 C5 Fe1 128.1(6) . . ?
C7 C6 C5 108.7(9) . . ?
C7 C6 Fe1 70.1(6) . . ?
C5 C6 Fe1 70.0(5) . . ?
C7 C6 H6 125.7 . . ?
C5 C6 H6 125.7 . . ?
Fe1 C6 H6 125.7 . . ?
C6 C7 C8 108.5(10) . . ?
C6 C7 Fe1 69.3(6) . . ?
C8 C7 Fe1 69.4(6) . . ?
C6 C7 H7 125.8 . . ?
C8 C7 H7 125.8 . . ?
Fe1 C7 H7 127.2 . . ?
C9 C8 C7 108.6(9) . . ?
C9 C8 Fe1 70.4(5) . . ?
C7 C8 Fe1 69.8(6) . . ?
C9 C8 H8 125.7 . . ?
C7 C8 H8 125.7 . . ?
Fe1 C8 H8 125.7 . . ?
C8 C9 C5 107.9(9) . . ?
C8 C9 Fe1 69.3(5) . . ?
C5 C9 Fe1 69.0(5) . . ?
C8 C9 H9 126.1 . . ?
C5 C9 H9 126.1 . . ?
Fe1 C9 H9 127.2 . . ?
C14 C10 C11 107.1(14) . . ?
C14 C10 Fe1 69.0(8) . . ?
C11 C10 Fe1 69.1(8) . . ?
C14 C10 H10 126.4 . . ?
C11 C10 H10 126.4 . . ?
Fe1 C10 H10 127.0 . . ?
C12 C11 C10 106.5(16) . . ?
C12 C11 Fe1 70.9(8) . . ?
C10 C11 Fe1 70.0(8) . . ?
C12 C11 H11 126.8 . . ?
C10 C11 H11 126.8 . . ?
Fe1 C11 H11 123.9 . . ?
C13 C12 C11 109.4(19) . . ?
C13 C12 Fe1 69.7(9) . . ?
C11 C12 Fe1 68.9(8) . . ?
C13 C12 H12 125.3 . . ?
C11 C12 H12 125.3 . . ?
Fe1 C12 H12 127.6 . . ?
C14 C13 C12 108.6(19) . . ?
C14 C13 Fe1 69.7(8) . . ?
C12 C13 Fe1 70.9(10) . . ?
C14 C13 H13 125.7 . . ?
C12 C13 H13 125.7 . . ?
Fe1 C13 H13 125.3 . . ?
C13 C14 C10 108.3(17) . . ?
C13 C14 Fe1 70.7(9) . . ?
C10 C14 Fe1 70.2(8) . . ?
C13 C14 H14 125.9 . . ?
C10 C14 H14 125.9 . . ?
Fe1 C14 H14 124.8 . . ?
O2 C15 C16 109.0(9) . . ?
O2 C15 H15A 109.9 . . ?
C16 C15 H15A 109.9 . . ?
O2 C15 H15B 109.9 . . ?
C16 C15 H15B 109.9 . . ?
H15A C15 H15B 108.3 . . ?
C15 C16 C17 113.0(8) . . ?
C15 C16 H16A 109.0 . . ?
C17 C16 H16A 109.0 . . ?
C15 C16 H16B 109.0 . . ?
C17 C16 H16B 109.0 . . ?
H16A C16 H16B 107.8 . . ?
N6 C17 C16 111.4(8) . . ?
N6 C17 H17A 109.3 . . ?
C16 C17 H17A 109.3 . . ?
N6 C17 H17B 109.3 . . ?
C16 C17 H17B 109.3 . . ?
H17A C17 H17B 108.0 . . ?
N6 C18 C19 108.4(7) . . ?
N6 C18 H18A 110.0 . . ?
C19 C18 H18A 110.0 . . ?
N6 C18 H18B 110.0 . . ?
C19 C18 H18B 110.0 . . ?
H18A C18 H18B 108.4 . . ?
C24 C19 C20 118.6(9) . . ?
C24 C19 C18 121.2(8) . . ?
C20 C19 C18 120.2(9) . . ?
C21 C20 C19 120.0(10) . . ?
C21 C20 H20 120.0 . . ?
C19 C20 H20 120.0 . . ?
C22 C21 C20 119.5(10) . . ?
C22 C21 H21 120.2 . . ?
C20 C21 H21 120.2 . . ?
C21 C22 C23 122.5(9) . . ?
C21 C22 F1 118.1(9) . . ?
C23 C22 F1 119.3(9) . . ?
C22 C23 C24 117.4(9) . . ?
C22 C23 H23 121.3 . . ?
C24 C23 H23 121.3 . . ?
C23 C24 C19 121.9(9) . . ?
C23 C24 H24 119.1 . . ?
C19 C24 H24 119.1 . . ?
O3 C25 C26 112.6(7) . . ?
O3 C25 H25A 109.1 . . ?
C26 C25 H25A 109.1 . . ?
O3 C25 H25B 109.1 . . ?
C26 C25 H25B 109.1 . . ?
H25A C25 H25B 107.8 . . ?
C25 C26 C27 115.5(8) . . ?
C25 C26 H26A 108.4 . . ?
C27 C26 H26A 108.4 . . ?
C25 C26 H26B 108.4 . . ?
C27 C26 H26B 108.4 . . ?
H26A C26 H26B 107.5 . . ?
N11 C27 C26 115.0(6) . . ?
N11 C27 H27A 108.5 . . ?
C26 C27 H27A 108.5 . . ?
N11 C27 H27B 108.5 . . ?
C26 C27 H27B 108.5 . . ?
H27A C27 H27B 107.5 . . ?
N11 C28 C29 110.0(6) . . ?
N11 C28 H28A 109.7 . . ?
C29 C28 H28A 109.7 . . ?
N11 C28 H28B 109.7 . . ?
C29 C28 H28B 109.7 . . ?
H28A C28 H28B 108.2 . . ?
C30 C29 C33 107.2(7) . . ?
C30 C29 C28 125.8(7) . . ?
C33 C29 C28 126.9(7) . . ?
C30 C29 Fe2 69.7(5) . . ?
C33 C29 Fe2 69.1(5) . . ?
C28 C29 Fe2 127.6(6) . . ?
C31 C30 C29 107.8(8) . . ?
C31 C30 Fe2 69.4(5) . . ?
C29 C30 Fe2 69.6(5) . . ?
C31 C30 H30 126.1 . . ?
C29 C30 H30 126.1 . . ?
Fe2 C30 H30 126.4 . . ?
C32 C31 C30 108.4(8) . . ?
C32 C31 Fe2 69.8(5) . . ?
C30 C31 Fe2 69.9(5) . . ?
C32 C31 H31 125.8 . . ?
C30 C31 H31 125.8 . . ?
Fe2 C31 H31 126.1 . . ?
C33 C32 C31 108.1(8) . . ?
C33 C32 Fe2 69.7(5) . . ?
C31 C32 Fe2 69.8(5) . . ?
C33 C32 H32 125.9 . . ?
C31 C32 H32 125.9 . . ?
Fe2 C32 H32 126.1 . . ?
C32 C33 C29 108.5(7) . . ?
C32 C33 Fe2 69.9(5) . . ?
C29 C33 Fe2 69.9(5) . . ?
C32 C33 H33 125.7 . . ?
C29 C33 H33 125.7 . . ?
Fe2 C33 H33 126.0 . . ?
C35 C34 C38 106.9(10) . . ?
C35 C34 Fe2 70.0(6) . . ?
C38 C34 Fe2 69.6(6) . . ?
C35 C34 H34 126.5 . . ?
C38 C34 H34 126.5 . . ?
Fe2 C34 H34 125.5 . . ?
C34 C35 C36 108.4(10) . . ?
C34 C35 Fe2 69.9(6) . . ?
C36 C35 Fe2 69.4(6) . . ?
C34 C35 H35 125.8 . . ?
C36 C35 H35 125.8 . . ?
Fe2 C35 H35 126.5 . . ?
C37 C36 C35 108.3(9) . . ?
C37 C36 Fe2 71.4(6) . . ?
C35 C36 Fe2 70.0(6) . . ?
C37 C36 H36 125.8 . . ?
C35 C36 H36 125.8 . . ?
Fe2 C36 H36 124.4 . . ?
C36 C37 C38 108.0(10) . . ?
C36 C37 Fe2 69.3(5) . . ?
C38 C37 Fe2 69.0(6) . . ?
C36 C37 H37 126.0 . . ?
C38 C37 H37 126.0 . . ?
Fe2 C37 H37 127.3 . . ?
C34 C38 C37 108.2(10) . . ?
C34 C38 Fe2 69.8(6) . . ?
C37 C38 Fe2 70.6(5) . . ?
C34 C38 H38 125.9 . . ?
C37 C38 H38 125.9 . . ?
Fe2 C38 H38 125.3 . . ?
O4 C39 C40 111.9(9) . . ?
O4 C39 H39A 109.2 . . ?
C40 C39 H39A 109.2 . . ?
O4 C39 H39B 109.2 . . ?
C40 C39 H39B 109.2 . . ?
H39A C39 H39B 107.9 . . ?
C39 C40 C41 112.1(8) . . ?
C39 C40 H40A 109.2 . . ?
C41 C40 H40A 109.2 . . ?
C39 C40 H40B 109.2 . . ?
C41 C40 H40B 109.2 . . ?
H40A C40 H40B 107.9 . . ?
N12 C41 C40 110.5(7) . . ?
N12 C41 H41A 109.5 . . ?
C40 C41 H41A 109.5 . . ?
N12 C41 H41B 109.5 . . ?
C40 C41 H41B 109.5 . . ?
H41A C41 H41B 108.1 . . ?
N12 C42 C43 113.7(9) . . ?
N12 C42 H42A 108.8 . . ?
C43 C42 H42A 108.8 . . ?
N12 C42 H42B 108.8 . . ?
C43 C42 H42B 108.8 . . ?
H42A C42 H42B 107.7 . . ?
C48 C43 C44 118.1(11) . . ?
C48 C43 C42 118.7(10) . . ?
C44 C43 C42 123.3(10) . . ?
C43 C44 C45 120.0(12) . . ?
C43 C44 H44 120.0 . . ?
C45 C44 H44 120.0 . . ?
C46 C45 C44 119.5(13) . . ?
C46 C45 H45 120.2 . . ?
C44 C45 H45 120.2 . . ?
F2 C46 C47 121.3(13) . . ?
F2 C46 C45 116.9(14) . . ?
C47 C46 C45 121.8(13) . . ?
C46 C47 C48 117.7(12) . . ?
C46 C47 H47 121.1 . . ?
C48 C47 H47 121.1 . . ?
C47 C48 C43 122.8(11) . . ?
C47 C48 H48 118.6 . . ?
C43 C48 H48 118.6 . . ?

loop_
_geom_bond_atom_site_label_1
_geom_bond_atom_site_label_2
_geom_bond_distance
_geom_bond_site_symmetry_2
_geom_bond_publ_flag
Fe1 C14 1.997(13) . ?
Fe1 C11 2.000(12) . ?
Fe1 C13 2.011(13) . ?
Fe1 C10 2.013(13) . ?
Fe1 C6 2.016(9) . ?
Fe1 C8 2.022(10) . ?
Fe1 C12 2.026(13) . ?
Fe1 C7 2.028(10) . ?
Fe1 C5 2.032(8) . ?
Fe1 C9 2.035(8) . ?
Fe2 C36 2.012(10) . ?
Fe2 C38 2.017(9) . ?
Fe2 C34 2.019(10) . ?
Fe2 C35 2.020(10) . ?
Fe2 C33 2.024(8) . ?
Fe2 C32 2.028(8) . ?
Fe2 C31 2.029(8) . ?
Fe2 C29 2.035(9) . ?
Fe2 C30 2.035(9) . ?
Fe2 C37 2.038(9) . ?
P1 O1 1.556(6) . ?
P1 N4 1.563(6) . ?
P1 N1 1.568(7) . ?
P1 Cl1 2.017(3) . ?
P3 O2 1.572(6) . ?
P3 N2 1.574(7) . ?
P3 N3 1.574(7) . ?
P3 N6 1.629(7) . ?
P2 N2 1.547(7) . ?
P2 N1 1.554(7) . ?
P2 Cl2 1.988(4) . ?
P2 Cl3 1.997(3) . ?
P4 N3 1.552(7) . ?
P4 N4 1.589(6) . ?
P4 N5 1.633(7) . ?
P4 Cl4 2.044(3) . ?
P8 N9 1.565(6) . ?
P8 N10 1.583(7) . ?
P8 N11 1.626(7) . ?
P8 Cl8 2.049(3) . ?
P7 N9 1.568(6) . ?
P7 O4 1.580(5) . ?
P7 N8 1.584(7) . ?
P7 N12 1.636(7) . ?
P6 N8 1.534(6) . ?
P6 N7 1.572(6) . ?
P6 Cl7 1.994(4) . ?
P6 Cl6 1.999(4) . ?
P5 N7 1.558(7) . ?
P5 N10 1.563(6) . ?
P5 O3 1.565(6) . ?
P5 Cl5 2.004(4) . ?
O1 C1 1.456(10) . ?
O2 C15 1.467(12) . ?
O3 C25 1.455(9) . ?
O4 C39 1.433(9) . ?
N5 C4 1.472(9) . ?
N5 C3 1.482(10) . ?
N6 C18 1.467(9) . ?
N6 C17 1.481(11) . ?
N11 C28 1.471(10) . ?
N11 C27 1.483(9) . ?
N12 C42 1.455(11) . ?
N12 C41 1.485(9) . ?
F1 C22 1.367(9) . ?
F2 C46 1.354(13) . ?
C1 C2 1.505(11) . ?
C1 H1A 0.9700 . ?
C1 H1B 0.9700 . ?
C2 C3 1.502(10) . ?
C2 H2A 0.9700 . ?
C2 H2B 0.9700 . ?
C3 H3A 0.9700 . ?
C3 H3B 0.9700 . ?
C4 C5 1.493(10) . ?
C4 H4A 0.9700 . ?
C4 H4B 0.9700 . ?
C5 C6 1.423(12) . ?
C5 C9 1.453(11) . ?
C6 C7 1.401(11) . ?
C6 H6 0.9300 . ?
C7 C8 1.413(14) . ?
C7 H7 0.9300 . ?
C8 C9 1.398(12) . ?
C8 H8 0.9300 . ?
C9 H9 0.9300 . ?
C10 C14 1.397(18) . ?
C10 C11 1.402(19) . ?
C10 H10 0.9300 . ?
C11 C12 1.381(18) . ?
C11 H11 0.9300 . ?
C12 C13 1.36(2) . ?
C12 H12 0.9300 . ?
C13 C14 1.36(2) . ?
C13 H13 0.9300 . ?
C14 H14 0.9300 . ?
C15 C16 1.480(12) . ?
C15 H15A 0.9700 . ?
C15 H15B 0.9700 . ?
C16 C17 1.491(12) . ?
C16 H16A 0.9700 . ?
C16 H16B 0.9700 . ?
C17 H17A 0.9700 . ?
C17 H17B 0.9700 . ?
C18 C19 1.523(11) . ?
C18 H18A 0.9700 . ?
C18 H18B 0.9700 . ?
C19 C24 1.364(11) . ?
C19 C20 1.371(12) . ?
C20 C21 1.369(12) . ?
C20 H20 0.9300 . ?
C21 C22 1.332(12) . ?
C21 H21 0.9300 . ?
C22 C23 1.362(12) . ?
C23 C24 1.363(11) . ?
C23 H23 0.9300 . ?
C24 H24 0.9300 . ?
C25 C26 1.494(12) . ?
C25 H25A 0.9700 . ?
C25 H25B 0.9700 . ?
C26 C27 1.529(10) . ?
C26 H26A 0.9700 . ?
C26 H26B 0.9700 . ?
C27 H27A 0.9700 . ?
C27 H27B 0.9700 . ?
C28 C29 1.490(11) . ?
C28 H28A 0.9700 . ?
C28 H28B 0.9700 . ?
C29 C30 1.415(10) . ?
C29 C33 1.420(10) . ?
C30 C31 1.415(12) . ?
C30 H30 0.9300 . ?
C31 C32 1.401(11) . ?
C31 H31 0.9300 . ?
C32 C33 1.399(11) . ?
C32 H32 0.9300 . ?
C33 H33 0.9300 . ?
C34 C35 1.387(13) . ?
C34 C38 1.400(14) . ?
C34 H34 0.9300 . ?
C35 C36 1.400(13) . ?
C35 H35 0.9300 . ?
C36 C37 1.364(13) . ?
C36 H36 0.9300 . ?
C37 C38 1.400(13) . ?
C37 H37 0.9300 . ?
C38 H38 0.9300 . ?
C39 C40 1.480(14) . ?
C39 H39A 0.9700 . ?
C39 H39B 0.9700 . ?
C40 C41 1.499(12) . ?
C40 H40A 0.9700 . ?
C40 H40B 0.9700 . ?
C41 H41A 0.9700 . ?
C41 H41B 0.9700 . ?
C42 C43 1.493(13) . ?
C42 H42A 0.9700 . ?
C42 H42B 0.9700 . ?
C43 C48 1.366(12) . ?
C43 C44 1.374(13) . ?
C44 C45 1.381(15) . ?
C44 H44 0.9300 . ?
C45 C46 1.360(16) . ?
C45 H45 0.9300 . ?
C46 C47 1.356(14) . ?
C47 C48 1.366(14) . ?
C47 H47 0.9300 . ?
C48 H48 0.9300 . ?

loop_
_geom_torsion_atom_site_label_1
_geom_torsion_atom_site_label_2
_geom_torsion_atom_site_label_3
_geom_torsion_atom_site_label_4
_geom_torsion
_geom_torsion_site_symmetry_1
_geom_torsion_site_symmetry_2
_geom_torsion_site_symmetry_3
_geom_torsion_site_symmetry_4
_geom_torsion_publ_flag
N4 P1 O1 C1 -45.5(7) . . . . ?
N1 P1 O1 C1 -179.5(6) . . . . ?
Cl1 P1 O1 C1 67.0(6) . . . . ?
N2 P3 O2 C15 61.9(7) . . . . ?
N3 P3 O2 C15 -170.9(6) . . . . ?
N6 P3 O2 C15 -55.3(7) . . . . ?
N7 P5 O3 C25 177.6(6) . . . . ?
N10 P5 O3 C25 -47.6(7) . . . . ?
Cl5 P5 O3 C25 64.2(6) . . . . ?
N9 P7 O4 C39 -166.1(6) . . . . ?
N8 P7 O4 C39 65.5(7) . . . . ?
N12 P7 O4 C39 -52.6(7) . . . . ?
N2 P2 N1 P1 -31.1(8) . . . . ?
Cl2 P2 N1 P1 -158.5(5) . . . . ?
Cl3 P2 N1 P1 92.4(6) . . . . ?
O1 P1 N1 P2 157.9(5) . . . . ?
N4 P1 N1 P2 27.3(7) . . . . ?
Cl1 P1 N1 P2 -91.8(6) . . . . ?
N1 P2 N2 P3 -50.4(10) . . . . ?
Cl2 P2 N2 P3 74.1(8) . . . . ?
Cl3 P2 N2 P3 -176.5(7) . . . . ?
O2 P3 N2 P2 163.1(7) . . . . ?
N3 P3 N2 P2 40.9(9) . . . . ?
N6 P3 N2 P2 -87.2(8) . . . . ?
N4 P4 N3 P3 -30.9(7) . . . . ?
N5 P4 N3 P3 -160.0(5) . . . . ?
Cl4 P4 N3 P3 83.8(5) . . . . ?
O2 P3 N3 P4 -74.0(6) . . . . ?
N2 P3 N3 P4 44.6(7) . . . . ?
N6 P3 N3 P4 174.5(5) . . . . ?
O1 P1 N4 P4 -63.9(6) . . . . ?
N1 P1 N4 P4 62.0(6) . . . . ?
Cl1 P1 N4 P4 -176.6(4) . . . . ?
N3 P4 N4 P1 -65.3(6) . . . . ?
N5 P4 N4 P1 62.7(6) . . . . ?
Cl4 P4 N4 P1 176.8(4) . . . . ?
N3 P4 N5 C4 -30.3(7) . . . . ?
N4 P4 N5 C4 -165.0(6) . . . . ?
Cl4 P4 N5 C4 85.4(6) . . . . ?
N3 P4 N5 C3 177.8(6) . . . . ?
N4 P4 N5 C3 43.1(6) . . . . ?
Cl4 P4 N5 C3 -66.6(6) . . . . ?
O2 P3 N6 C18 -159.9(7) . . . . ?
N2 P3 N6 C18 89.6(7) . . . . ?
N3 P3 N6 C18 -43.2(8) . . . . ?
O2 P3 N6 C17 50.3(7) . . . . ?
N2 P3 N6 C17 -60.2(8) . . . . ?
N3 P3 N6 C17 167.0(6) . . . . ?
N10 P8 N9 P7 -24.3(7) . . . . ?
N11 P8 N9 P7 -153.0(5) . . . . ?
Cl8 P8 N9 P7 91.9(5) . . . . ?
O4 P7 N9 P8 -85.8(6) . . . . ?
N8 P7 N9 P8 34.3(7) . . . . ?
N12 P7 N9 P8 163.2(5) . . . . ?
N7 P6 N8 P7 -47.8(9) . . . . ?
Cl7 P6 N8 P7 -174.0(6) . . . . ?
Cl6 P6 N8 P7 77.1(7) . . . . ?
N9 P7 N8 P6 45.8(8) . . . . ?
O4 P7 N8 P6 168.5(6) . . . . ?
N12 P7 N8 P6 -80.2(7) . . . . ?
N10 P5 N7 P6 25.4(9) . . . . ?
O3 P5 N7 P6 155.4(6) . . . . ?
Cl5 P5 N7 P6 -95.4(6) . . . . ?
N8 P6 N7 P5 -32.5(9) . . . . ?
Cl7 P6 N7 P5 92.4(6) . . . . ?
Cl6 P6 N7 P5 -160.9(6) . . . . ?
N7 P5 N10 P8 61.8(7) . . . . ?
O3 P5 N10 P8 -63.5(6) . . . . ?
Cl5 P5 N10 P8 -174.9(4) . . . . ?
N9 P8 N10 P5 -64.5(6) . . . . ?
N11 P8 N10 P5 63.2(5) . . . . ?
Cl8 P8 N10 P5 177.2(4) . . . . ?
N9 P8 N11 C28 -29.6(7) . . . . ?
N10 P8 N11 C28 -164.7(6) . . . . ?
Cl8 P8 N11 C28 84.7(6) . . . . ?
N9 P8 N11 C27 176.9(5) . . . . ?
N10 P8 N11 C27 41.9(6) . . . . ?
Cl8 P8 N11 C27 -68.8(6) . . . . ?
N9 P7 N12 C42 -49.5(8) . . . . ?
O4 P7 N12 C42 -165.1(7) . . . . ?
N8 P7 N12 C42 82.7(8) . . . . ?
N9 P7 N12 C41 167.2(6) . . . . ?
O4 P7 N12 C41 51.6(6) . . . . ?
N8 P7 N12 C41 -60.6(7) . . . . ?
P1 O1 C1 C2 100.8(8) . . . . ?
O1 C1 C2 C3 -74.5(10) . . . . ?
C4 N5 C3 C2 101.1(8) . . . . ?
P4 N5 C3 C2 -105.3(7) . . . . ?
C1 C2 C3 N5 79.7(10) . . . . ?
C3 N5 C4 C5 -65.1(9) . . . . ?
P4 N5 C4 C5 142.1(7) . . . . ?
N5 C4 C5 C6 96.6(10) . . . . ?
N5 C4 C5 C9 -81.4(11) . . . . ?
N5 C4 C5 Fe1 -171.5(6) . . . . ?
C9 C5 C6 C7 0.5(10) . . . . ?
C4 C5 C6 C7 -177.8(8) . . . . ?
Fe1 C5 C6 C7 59.7(6) . . . . ?
C9 C5 C6 Fe1 -59.2(6) . . . . ?
C4 C5 C6 Fe1 122.5(9) . . . . ?
C5 C6 C7 C8 -1.2(11) . . . . ?
Fe1 C6 C7 C8 58.4(7) . . . . ?
C5 C6 C7 Fe1 -59.7(6) . . . . ?
C6 C7 C8 C9 1.5(11) . . . . ?
Fe1 C7 C8 C9 59.9(7) . . . . ?
C6 C7 C8 Fe1 -58.4(7) . . . . ?
C7 C8 C9 C5 -1.2(11) . . . . ?
Fe1 C8 C9 C5 58.4(6) . . . . ?
C7 C8 C9 Fe1 -59.6(7) . . . . ?
C6 C5 C9 C8 0.4(10) . . . . ?
C4 C5 C9 C8 178.8(8) . . . . ?
Fe1 C5 C9 C8 -58.6(6) . . . . ?
C6 C5 C9 Fe1 59.0(6) . . . . ?
C4 C5 C9 Fe1 -122.6(8) . . . . ?
C14 C10 C11 C12 -3.3(15) . . . . ?
Fe1 C10 C11 C12 -62.0(9) . . . . ?
C14 C10 C11 Fe1 58.7(9) . . . . ?
C10 C11 C12 C13 3.3(18) . . . . ?
Fe1 C11 C12 C13 -58.1(12) . . . . ?
C10 C11 C12 Fe1 61.4(9) . . . . ?
C11 C12 C13 C14 -2(2) . . . . ?
Fe1 C12 C13 C14 -59.7(11) . . . . ?
C11 C12 C13 Fe1 57.6(11) . . . . ?
C12 C13 C14 C10 0.0(19) . . . . ?
Fe1 C13 C14 C10 -60.5(10) . . . . ?
C12 C13 C14 Fe1 60.5(12) . . . . ?
C11 C10 C14 C13 2.1(16) . . . . ?
Fe1 C10 C14 C13 60.8(10) . . . . ?
C11 C10 C14 Fe1 -58.7(9) . . . . ?
P3 O2 C15 C16 62.0(10) . . . . ?
O2 C15 C16 C17 -58.5(12) . . . . ?
C18 N6 C17 C16 155.7(8) . . . . ?
P3 N6 C17 C16 -53.0(10) . . . . ?
C15 C16 C17 N6 55.3(12) . . . . ?
C17 N6 C18 C19 -70.3(10) . . . . ?
P3 N6 C18 C19 140.2(7) . . . . ?
N6 C18 C19 C24 115.4(10) . . . . ?
N6 C18 C19 C20 -62.4(12) . . . . ?
C24 C19 C20 C21 -1.4(16) . . . . ?
C18 C19 C20 C21 176.4(10) . . . . ?
C19 C20 C21 C22 1.9(18) . . . . ?
C20 C21 C22 C23 -1.4(18) . . . . ?
C20 C21 C22 F1 180.0(10) . . . . ?
C21 C22 C23 C24 0.5(17) . . . . ?
F1 C22 C23 C24 179.1(9) . . . . ?
C22 C23 C24 C19 -0.1(16) . . . . ?
C20 C19 C24 C23 0.5(15) . . . . ?
C18 C19 C24 C23 -177.3(9) . . . . ?
P5 O3 C25 C26 102.7(8) . . . . ?
O3 C25 C26 C27 -73.7(10) . . . . ?
C28 N11 C27 C26 98.2(8) . . . . ?
P8 N11 C27 C26 -106.6(7) . . . . ?
C25 C26 C27 N11 80.9(10) . . . . ?
C27 N11 C28 C29 -60.8(8) . . . . ?
P8 N11 C28 C29 145.1(5) . . . . ?
N11 C28 C29 C30 -88.4(9) . . . . ?
N11 C28 C29 C33 89.7(10) . . . . ?
N11 C28 C29 Fe2 -179.3(5) . . . . ?
C33 C29 C30 C31 0.1(10) . . . . ?
C28 C29 C30 C31 178.5(8) . . . . ?
Fe2 C29 C30 C31 -59.1(6) . . . . ?
C33 C29 C30 Fe2 59.2(6) . . . . ?
C28 C29 C30 Fe2 -122.4(8) . . . . ?
C29 C30 C31 C32 -0.1(10) . . . . ?
Fe2 C30 C31 C32 -59.3(6) . . . . ?
C29 C30 C31 Fe2 59.3(6) . . . . ?
C30 C31 C32 C33 0.0(10) . . . . ?
Fe2 C31 C32 C33 -59.4(6) . . . . ?
C30 C31 C32 Fe2 59.4(6) . . . . ?
C31 C32 C33 C29 0.0(10) . . . . ?
Fe2 C32 C33 C29 -59.5(6) . . . . ?
C31 C32 C33 Fe2 59.4(6) . . . . ?
C30 C29 C33 C32 0.0(10) . . . . ?
C28 C29 C33 C32 -178.4(8) . . . . ?
Fe2 C29 C33 C32 59.5(6) . . . . ?
C30 C29 C33 Fe2 -59.5(6) . . . . ?
C28 C29 C33 Fe2 122.1(9) . . . . ?
C38 C34 C35 C36 1.3(12) . . . . ?
Fe2 C34 C35 C36 -58.8(7) . . . . ?
C38 C34 C35 Fe2 60.1(7) . . . . ?
C34 C35 C36 C37 -2.2(13) . . . . ?
Fe2 C35 C36 C37 -61.4(8) . . . . ?
C34 C35 C36 Fe2 59.1(8) . . . . ?
C35 C36 C37 C38 2.3(12) . . . . ?
Fe2 C36 C37 C38 -58.2(7) . . . . ?
C35 C36 C37 Fe2 60.5(7) . . . . ?
C35 C34 C38 C37 0.1(12) . . . . ?
Fe2 C34 C38 C37 60.5(7) . . . . ?
C35 C34 C38 Fe2 -60.3(7) . . . . ?
C36 C37 C38 C34 -1.5(12) . . . . ?
Fe2 C37 C38 C34 -59.9(7) . . . . ?
C36 C37 C38 Fe2 58.4(7) . . . . ?
P7 O4 C39 C40 58.3(10) . . . . ?
O4 C39 C40 C41 -57.1(11) . . . . ?
C42 N12 C41 C40 159.2(9) . . . . ?
P7 N12 C41 C40 -56.4(10) . . . . ?
C39 C40 C41 N12 56.6(11) . . . . ?
C41 N12 C42 C43 -77.2(10) . . . . ?
P7 N12 C42 C43 140.3(7) . . . . ?
N12 C42 C43 C48 163.7(8) . . . . ?
N12 C42 C43 C44 -17.9(13) . . . . ?
C48 C43 C44 C45 -1.9(17) . . . . ?
C42 C43 C44 C45 179.7(11) . . . . ?
C43 C44 C45 C46 2(2) . . . . ?
C44 C45 C46 F2 -179.6(11) . . . . ?
C44 C45 C46 C47 -2(2) . . . . ?
F2 C46 C47 C48 179.3(10) . . . . ?
C45 C46 C47 C48 1.9(18) . . . . ?
C46 C47 C48 C43 -1.7(16) . . . . ?
C44 C43 C48 C47 1.8(15) . . . . ?
C42 C43 C48 C47 -179.7(9) . . . . ?
